data_2208668
loop_
_publ_author_name
'Juan-Lan Huang'
'Yun-Long Feng'

_publ_section_title
;
 (Benzoylacetonato)chloro[3-(dimethylamino)propylamine]copper(II)
;
_journal_coeditor_code LH2022
_journal_issue 4
_journal_name_full 'Acta Crystallographica Section E'
_journal_page_first m843
_journal_page_last m845
_journal_paper_doi 10.1107/S1600536806009949
_journal_volume 62
_journal_year 2006
_chemical_formula_iupac '[Cu (C10 H9 O2) Cl (C5 H14 N2)]'
_chemical_formula_moiety 'C15 H23 Cl Cu N2 O2'
_chemical_formula_sum 'C15 H23 Cl Cu N2 O2'
_chemical_formula_weight 362.34
_chemical_name_systematic
;
(Benzoylacetonato)chloro[3-(dimethylamino)propylamine]copper(II)
;
_space_group_IT_number 14
_symmetry_cell_setting monoclinic
_symmetry_space_group_name_Hall '-P 2ybc'
_symmetry_space_group_name_H-M 'P 1 21/c 1'
_atom_sites_solution_hydrogens geom
_atom_sites_solution_primary direct
_atom_sites_solution_secondary difmap
_audit_creation_method SHELXL-97
_cell_angle_alpha 90.00
_cell_angle_beta 106.12(3)
_cell_angle_gamma 90.00
_cell_formula_units_Z 4
_cell_length_a 11.951(2)
_cell_length_b 6.8459(14)
_cell_length_c 20.489(4)
_cell_measurement_reflns_used 4775
_cell_measurement_temperature 293(2)
_cell_measurement_theta_max 27.74
_cell_measurement_theta_min 3.15
_cell_volume 1610.4(6)
_computing_cell_refinement CrystalClear
_computing_data_collection 'CrystalClear (Rigaku/MSC, 2005)'
_computing_data_reduction CrystalClear
_computing_molecular_graphics 'SHELXTL (Bruker, 2002)'
_computing_publication_material SHELXTL
_computing_structure_refinement 'SHELXL97 (Sheldrick, 1997)'
_computing_structure_solution 'SHELXS97 (Sheldrick, 1997)'
_diffrn_ambient_temperature 293
_diffrn_measured_fraction_theta_full 0.990
_diffrn_measured_fraction_theta_max 0.990
_diffrn_measurement_device_type 'Saturn70 CCD (4x4 bin mode)'
_diffrn_measurement_method \w
_diffrn_radiation_monochromator graphite
_diffrn_radiation_source 'fine-focus sealed tube'
_diffrn_radiation_type MoK\a
_diffrn_radiation_wavelength 0.71073
_diffrn_reflns_av_R_equivalents 0.0291
_diffrn_reflns_av_sigmaI/netI 0.0284
_diffrn_reflns_limit_h_max 14
_diffrn_reflns_limit_h_min -15
_diffrn_reflns_limit_k_max 8
_diffrn_reflns_limit_k_min -8
_diffrn_reflns_limit_l_max 26
_diffrn_reflns_limit_l_min -26
_diffrn_reflns_number 12294
_diffrn_reflns_theta_full 27.74
_diffrn_reflns_theta_max 27.74
_diffrn_reflns_theta_min 3.15
_diffrn_standards_decay_% 0
_diffrn_standards_interval_count 0
_diffrn_standards_number 0
_exptl_absorpt_coefficient_mu 1.527
_exptl_absorpt_correction_T_max 0.737
_exptl_absorpt_correction_T_min 0.562
_exptl_absorpt_correction_type multi-scan
_exptl_absorpt_process_details '(SADABS; Sheldrick, 1996)'
_exptl_crystal_colour green
_exptl_crystal_density_diffrn 1.494
_exptl_crystal_density_method 'not measured'
_exptl_crystal_description Prism
_exptl_crystal_F_000 756
_exptl_crystal_size_max 0.40
_exptl_crystal_size_mid 0.32
_exptl_crystal_size_min 0.20
_refine_diff_density_max 0.436
_refine_diff_density_min -0.813
_refine_ls_extinction_method none
_refine_ls_goodness_of_fit_ref 1.091
_refine_ls_hydrogen_treatment constr
_refine_ls_matrix_type full
_refine_ls_number_parameters 193
_refine_ls_number_reflns 3743
_refine_ls_number_restraints 0
_refine_ls_restrained_S_all 1.091
_refine_ls_R_factor_gt 0.0319
_refine_ls_shift/su_max 0.001
_refine_ls_shift/su_mean 0.000
_refine_ls_structure_factor_coef Fsqd
_refine_ls_weighting_details 'calc w=1/[\s^2^(Fo^2^)+(0.0546P)^2^+0.0981P] where P=(Fo^2^+2Fc^2^)/3'
_refine_ls_weighting_scheme calc
_refine_ls_wR_factor_gt 0.0847
_refine_ls_wR_factor_ref 0.0870
_reflns_number_gt 3290
_reflns_number_total 3743
_reflns_threshold_expression I>2\s(I)
_cod_data_source_file lh2022.cif
_cod_data_source_block I
_cod_depositor_comments
;
The following automatic conversions were performed:
'_symmetry_cell_setting' value 'Monoclinic' changed to 'monoclinic'
according to '/home/saulius/struct/CIF-dictionaries/cif_core.dic'
dictionary named 'cif_core.dic' version 2.4.1 from 2010-06-29.

Automatic conversion script
Id: cif_fix_enum 1527 2010-12-29 10:47:43Z saulius 

The following automatic conversions were performed:

'_symmetry_cell_setting' value 'Monoclinic' changed to 'monoclinic'
according to /home/saulius/struct/CIF-dictionaries/cif_core.dic
dictionary named 'cif_core.dic' version 2.4.1 from 2010-06-29.

Automatic conversion script
Id: cif_fix_values 1715 2011-07-08 13:25:40Z adriana 
;
_cod_original_sg_symbol_H-M 'P 21/c'
_cod_database_code 2208668
_cod_database_fobs_code 2208668

loop_
_symmetry_equiv_pos_as_xyz
'x, y, z'
'-x, y+1/2, -z+1/2'
'-x, -y, -z'
'x, -y-1/2, z-1/2'

loop_
_atom_site_type_symbol
_atom_site_label
_atom_site_fract_x
_atom_site_fract_y
_atom_site_fract_z
_atom_site_U_iso_or_equiv
_atom_site_adp_type
_atom_site_calc_flag
_atom_site_refinement_flags
_atom_site_occupancy
Cu Cu1 0.124349(16) 0.22775(3) 0.155739(9) 0.02393(9) Uani d . 1
Cl Cl1 0.13965(4) 0.57305(7) 0.20807(3) 0.03829(13) Uani d . 1
O O1 -0.04246(11) 0.22753(19) 0.11924(7) 0.0319(3) Uani d . 1
O O2 0.14514(12) 0.2633(2) 0.06624(7) 0.0346(3) Uani d . 1
N N1 0.09508(12) 0.0624(2) 0.22904(7) 0.0271(3) Uani d . 1
H H1B 0.0206 0.0808 0.2292 0.032 Uiso calc R 1
H H1C 0.1019 -0.0633 0.2178 0.032 Uiso calc R 1
N N2 0.30294(12) 0.1874(2) 0.19091(8) 0.0281(3) Uani d . 1
C C1 -0.27429(16) 0.1558(3) 0.09343(10) 0.0389(4) Uani d . 1
H H1A -0.2252 0.1079 0.1337 0.047 Uiso calc R 1
C C2 -0.39277(18) 0.1502(4) 0.08298(13) 0.0524(6) Uani d . 1
H H2A -0.4237 0.0962 0.1159 0.063 Uiso calc R 1
C C3 -0.4654(2) 0.2235(4) 0.02457(16) 0.0596(7) Uani d . 1
H H3A -0.5456 0.2204 0.0179 0.071 Uiso calc R 1
C C4 -0.4208(2) 0.3007(4) -0.02358(15) 0.0593(7) Uani d . 1
H H4A -0.4706 0.3508 -0.0633 0.071 Uiso calc R 1
C C5 -0.30282(18) 0.3056(3) -0.01435(12) 0.0453(5) Uani d . 1
H H5A -0.2729 0.3586 -0.0478 0.054 Uiso calc R 1
C C6 -0.22788(16) 0.2317(2) 0.04479(10) 0.0312(4) Uani d . 1
C C7 -0.10005(16) 0.2375(2) 0.05710(9) 0.0259(4) Uani d . 1
C C8 -0.05180(18) 0.2505(3) 0.00385(9) 0.0316(4) Uani d . 1
H H8A -0.1020 0.2529 -0.0399 0.038 Uiso calc R 1
C C9 0.06657(17) 0.2601(2) 0.01076(9) 0.0285(4) Uani d . 1
C C10 0.1068(2) 0.2667(3) -0.05157(10) 0.0385(5) Uani d . 1
H H10A 0.1888 0.2943 -0.0394 0.058 Uiso calc R 1
H H10B 0.0654 0.3672 -0.0813 0.058 Uiso calc R 1
H H10C 0.0923 0.1429 -0.0743 0.058 Uiso calc R 1
C C11 0.16853(16) 0.0910(3) 0.29867(8) 0.0360(4) Uani d . 1
H H11A 0.1433 0.0033 0.3290 0.043 Uiso calc R 1
H H11B 0.1597 0.2239 0.3129 0.043 Uiso calc R 1
C C12 0.29355(16) 0.0532(4) 0.30368(10) 0.0430(5) Uani d . 1
H H12A 0.3006 -0.0771 0.2867 0.052 Uiso calc R 1
H H12B 0.3376 0.0561 0.3512 0.052 Uiso calc R 1
C C13 0.34703(16) 0.1961(3) 0.26540(10) 0.0376(4) Uani d . 1
H H13A 0.3343 0.3271 0.2800 0.045 Uiso calc R 1
H H13B 0.4305 0.1741 0.2780 0.045 Uiso calc R 1
C C14 0.36443(16) 0.3401(3) 0.16426(11) 0.0407(5) Uani d . 1
H H14A 0.4469 0.3202 0.1813 0.061 Uiso calc R 1
H H14B 0.3444 0.4658 0.1785 0.061 Uiso calc R 1
H H14C 0.3421 0.3341 0.1155 0.061 Uiso calc R 1
C C15 0.32854(18) -0.0020(3) 0.16473(12) 0.0448(5) Uani d . 1
H H15A 0.4102 -0.0295 0.1819 0.067 Uiso calc R 1
H H15B 0.3075 0.0021 0.1160 0.067 Uiso calc R 1
H H15C 0.2847 -0.1024 0.1792 0.067 Uiso calc R 1

loop_
_atom_site_aniso_label
_atom_site_aniso_U_11
_atom_site_aniso_U_22
_atom_site_aniso_U_33
_atom_site_aniso_U_12
_atom_site_aniso_U_13
_atom_site_aniso_U_23
Cu1 0.02175(13) 0.02928(14) 0.02141(13) 0.00075(7) 0.00706(8) 0.00291(7)
Cl1 0.0390(2) 0.0269(2) 0.0514(3) 0.00004(18) 0.0167(2) -0.00592(19)
O1 0.0245(6) 0.0455(8) 0.0250(6) 0.0013(5) 0.0056(5) 0.0025(5)
O2 0.0316(7) 0.0493(9) 0.0244(6) -0.0016(5) 0.0103(5) 0.0036(5)
N1 0.0258(7) 0.0295(8) 0.0268(7) -0.0006(6) 0.0088(5) 0.0026(6)
N2 0.0233(7) 0.0284(8) 0.0341(8) 0.0009(6) 0.0104(6) 0.0025(6)
C1 0.0320(9) 0.0376(11) 0.0470(11) 0.0006(8) 0.0109(8) -0.0076(9)
C2 0.0351(11) 0.0526(14) 0.0718(15) -0.0060(10) 0.0186(10) -0.0187(12)
C3 0.0271(10) 0.0559(16) 0.089(2) 0.0010(10) 0.0042(11) -0.0272(14)
C4 0.0371(12) 0.0543(15) 0.0710(17) 0.0122(11) -0.0111(11) -0.0095(13)
C5 0.0386(11) 0.0394(12) 0.0468(12) 0.0067(9) -0.0065(9) -0.0017(9)
C6 0.0295(9) 0.0225(9) 0.0372(10) 0.0019(7) 0.0020(7) -0.0068(7)
C7 0.0283(8) 0.0186(8) 0.0278(8) 0.0017(6) 0.0026(6) -0.0018(6)
C8 0.0377(10) 0.0309(10) 0.0228(8) 0.0019(7) 0.0025(7) -0.0002(6)
C9 0.0421(10) 0.0207(8) 0.0243(8) 0.0017(7) 0.0120(7) 0.0008(6)
C10 0.0564(13) 0.0351(11) 0.0284(9) 0.0003(9) 0.0192(9) 0.0003(7)
C11 0.0411(10) 0.0443(11) 0.0227(8) -0.0023(8) 0.0091(7) 0.0054(8)
C12 0.0360(10) 0.0555(14) 0.0321(9) -0.0013(9) 0.0006(7) 0.0146(9)
C13 0.0263(9) 0.0459(12) 0.0355(10) -0.0039(8) -0.0001(7) 0.0046(8)
C14 0.0287(9) 0.0454(12) 0.0515(12) -0.0051(9) 0.0170(8) 0.0086(10)
C15 0.0395(10) 0.0386(12) 0.0607(13) 0.0098(9) 0.0213(9) -0.0015(10)

loop_
_atom_type_symbol
_atom_type_description
_atom_type_scat_dispersion_real
_atom_type_scat_dispersion_imag
_atom_type_scat_source
C C 0.0033 0.0016 'International Tables Vol C Tables 4.2.6.8 and 6.1.1.4'
H H 0.0000 0.0000 'International Tables Vol C Tables 4.2.6.8 and 6.1.1.4'
Cl Cl 0.1484 0.1585 'International Tables Vol C Tables 4.2.6.8 and 6.1.1.4'
Cu Cu 0.3201 1.2651 'International Tables Vol C Tables 4.2.6.8 and 6.1.1.4'
N N 0.0061 0.0033 'International Tables Vol C Tables 4.2.6.8 and 6.1.1.4'
O O 0.0106 0.0060 'International Tables Vol C Tables 4.2.6.8 and 6.1.1.4'

loop_
_geom_angle_atom_site_label_1
_geom_angle_atom_site_label_2
_geom_angle_atom_site_label_3
_geom_angle
_geom_angle_publ_flag
O1 Cu1 O2 91.35(6) yes
O1 Cu1 N1 84.99(6) yes
O2 Cu1 N1 152.17(6) yes
O1 Cu1 N2 171.99(6) yes
O2 Cu1 N2 87.44(6) yes
N1 Cu1 N2 92.39(6) yes
O1 Cu1 Cl1 96.22(4) yes
O2 Cu1 Cl1 105.42(4) yes
N1 Cu1 Cl1 102.40(5) yes
N2 Cu1 Cl1 91.73(5) yes
C7 O1 Cu1 127.16(13) yes
C9 O2 Cu1 126.51(13) yes
C11 N1 Cu1 118.41(11) yes
C11 N1 H1B 107.7 ?
Cu1 N1 H1B 107.7 ?
C11 N1 H1C 107.7 ?
Cu1 N1 H1C 107.7 ?
H1B N1 H1C 107.1 ?
C14 N2 C15 108.46(16) ?
C14 N2 C13 106.56(15) ?
C15 N2 C13 111.34(16) ?
C14 N2 Cu1 110.46(11) ?
C15 N2 Cu1 106.83(12) ?
C13 N2 Cu1 113.13(12) ?
C6 C1 C2 120.4(2) ?
C6 C1 H1A 119.8 ?
C2 C1 H1A 119.8 ?
C3 C2 C1 120.3(2) ?
C3 C2 H2A 119.9 ?
C1 C2 H2A 119.9 ?
C4 C3 C2 120.0(2) ?
C4 C3 H3A 120.0 ?
C2 C3 H3A 120.0 ?
C3 C4 C5 120.5(2) ?
C3 C4 H4A 119.7 ?
C5 C4 H4A 119.7 ?
C4 C5 C6 120.1(2) ?
C4 C5 H5A 119.9 ?
C6 C5 H5A 119.9 ?
C1 C6 C5 118.69(19) ?
C1 C6 C7 119.59(17) ?
C5 C6 C7 121.7(2) ?
O1 C7 C8 124.79(18) ?
O1 C7 C6 114.61(17) yes
C8 C7 C6 120.60(17) yes
C7 C8 C9 124.45(17) yes
C7 C8 H8A 117.8 ?
C9 C8 H8A 117.8 ?
O2 C9 C8 125.37(17) ?
O2 C9 C10 115.97(18) ?
C8 C9 C10 118.66(18) ?
C9 C10 H10A 109.5 ?
C9 C10 H10B 109.5 ?
H10A C10 H10B 109.5 ?
C9 C10 H10C 109.5 ?
H10A C10 H10C 109.5 ?
H10B C10 H10C 109.5 ?
N1 C11 C12 111.20(15) ?
N1 C11 H11A 109.4 ?
C12 C11 H11A 109.4 ?
N1 C11 H11B 109.4 ?
C12 C11 H11B 109.4 ?
H11A C11 H11B 108.0 ?
C11 C12 C13 114.47(17) yes
C11 C12 H12A 108.6 ?
C13 C12 H12A 108.6 ?
C11 C12 H12B 108.6 ?
C13 C12 H12B 108.6 ?
H12A C12 H12B 107.6 ?
N2 C13 C12 115.68(16) ?
N2 C13 H13A 108.4 ?
C12 C13 H13A 108.4 ?
N2 C13 H13B 108.4 ?
C12 C13 H13B 108.4 ?
H13A C13 H13B 107.4 ?
N2 C14 H14A 109.5 ?
N2 C14 H14B 109.5 ?
H14A C14 H14B 109.5 ?
N2 C14 H14C 109.5 ?
H14A C14 H14C 109.5 ?
H14B C14 H14C 109.5 ?
N2 C15 H15A 109.5 ?
N2 C15 H15B 109.5 ?
H15A C15 H15B 109.5 ?
N2 C15 H15C 109.5 ?
H15A C15 H15C 109.5 ?
H15B C15 H15C 109.5 ?

loop_
_geom_bond_atom_site_label_1
_geom_bond_atom_site_label_2
_geom_bond_distance
_geom_bond_publ_flag
Cu1 O1 1.9250(14) yes
Cu1 O2 1.9329(13) yes
Cu1 N1 1.9877(14) yes
Cu1 N2 2.0729(15) yes
Cu1 Cl1 2.5812(7) yes
O1 C7 1.270(2) yes
O2 C9 1.258(2) yes
N1 C11 1.466(2) ?
N1 H1B 0.9000 ?
N1 H1C 0.9000 ?
N2 C14 1.467(2) ?
N2 C15 1.467(3) ?
N2 C13 1.471(2) ?
C1 C6 1.370(3) ?
C1 C2 1.373(3) ?
C1 H1A 0.9300 ?
C2 C3 1.364(4) ?
C2 H2A 0.9300 ?
C3 C4 1.353(4) ?
C3 H3A 0.9300 ?
C4 C5 1.369(3) ?
C4 H4A 0.9300 ?
C5 C6 1.387(3) ?
C5 H5A 0.9300 ?
C6 C7 1.478(3) yes
C7 C8 1.371(3) yes
C8 C9 1.384(3) yes
C8 H8A 0.9300 ?
C9 C10 1.485(3) ?
C10 H10A 0.9600 ?
C10 H10B 0.9600 ?
C10 H10C 0.9600 ?
C11 C12 1.491(3) ?
C11 H11A 0.9700 ?
C11 H11B 0.9700 ?
C12 C13 1.503(3) ?
C12 H12A 0.9700 ?
C12 H12B 0.9700 ?
C13 H13A 0.9700 ?
C13 H13B 0.9700 ?
C14 H14A 0.9600 ?
C14 H14B 0.9600 ?
C14 H14C 0.9600 ?
C15 H15A 0.9600 ?
C15 H15B 0.9600 ?
C15 H15C 0.9600 ?

loop_
_geom_hbond_atom_site_label_D
_geom_hbond_atom_site_label_H
_geom_hbond_atom_site_label_A
_geom_hbond_site_symmetry_A
_geom_hbond_distance_DH
_geom_hbond_distance_HA
_geom_hbond_distance_DA
_geom_hbond_angle_DHA
_geom_hbond_publ_flag
N1 H1B Cl1 2_545 0.90 2.59 3.3974(17) 150 y
N1 H1C Cl1 1_545 0.90 2.55 3.4379(16) 170 y
